data_4074514
loop_
_publ_author_name
'Leung, Chin Hin'
'Incarvito, Christopher D.'
'Crabtree, Robert H.'

_publ_section_title
;
 Interplay of Linker,N-Substituent, and Counterion Effects in the
 Formation and Geometrical Distortion ofN-Heterocyclic Biscarbene
 Complexes of Rhodium(I)
;
_journal_issue 26
_journal_name_full Organometallics
_journal_page_first 6099
_journal_paper_doi 10.1021/om0607189
_journal_volume 25
_journal_year 2006
_chemical_formula_sum 'C23 H36 F6 N4 P Rh'
_chemical_formula_weight 616.44
_chemical_name_systematic
; 
 ? 
;
_space_group_IT_number 14
_symmetry_cell_setting monoclinic
_symmetry_space_group_name_Hall '-P 2ybc'
_symmetry_space_group_name_H-M 'P 1 21/c 1'
_atom_sites_solution_hydrogens geom
_atom_sites_solution_primary direct
_atom_sites_solution_secondary difmap
_audit_creation_method SHELXL-97
_cell_angle_alpha 90.00
_cell_angle_beta 92.83(3)
_cell_angle_gamma 90.00
_cell_formula_units_Z 8
_cell_length_a 24.919(5)
_cell_length_b 13.643(3)
_cell_length_c 15.498(3)
_cell_measurement_temperature 123(2)
_cell_volume 5262.4(19)
_computing_cell_refinement Denzo
_computing_data_collection 'Nonius Collect'
_computing_data_reduction Denzo
_computing_molecular_graphics XP
_computing_publication_material XCIF
_computing_structure_refinement 'SHELXL-97 (Sheldrick, 1997)'
_computing_structure_solution 'SHELXS-97 (Sheldrick, 1990)'
_diffrn_ambient_temperature 123(2)
_diffrn_measured_fraction_theta_full 0.996
_diffrn_measured_fraction_theta_max 0.996
_diffrn_measurement_device_type 'Nonius KappaCCD'
_diffrn_measurement_method '\w scans'
_diffrn_radiation_monochromator graphite
_diffrn_radiation_source 'fine-focus sealed tube'
_diffrn_radiation_type MoK\a
_diffrn_radiation_wavelength 0.71073
_diffrn_reflns_av_R_equivalents 0.0345
_diffrn_reflns_av_sigmaI/netI 0.0551
_diffrn_reflns_limit_h_max 33
_diffrn_reflns_limit_h_min -33
_diffrn_reflns_limit_k_max 18
_diffrn_reflns_limit_k_min -17
_diffrn_reflns_limit_l_max 20
_diffrn_reflns_limit_l_min -20
_diffrn_reflns_number 22457
_diffrn_reflns_theta_full 28.20
_diffrn_reflns_theta_max 28.20
_diffrn_reflns_theta_min 2.13
_exptl_absorpt_coefficient_mu 0.771
_exptl_absorpt_correction_T_max 0.9268
_exptl_absorpt_correction_T_min 0.8931
_exptl_absorpt_correction_type none
_exptl_crystal_colour yellow
_exptl_crystal_density_diffrn 1.556
_exptl_crystal_density_method 'not measured'
_exptl_crystal_description block
_exptl_crystal_F_000 2528
_exptl_crystal_size_max 0.15
_exptl_crystal_size_mid 0.10
_exptl_crystal_size_min 0.10
_refine_diff_density_max 1.121
_refine_diff_density_min -0.925
_refine_diff_density_rms 0.099
_refine_ls_extinction_method none
_refine_ls_goodness_of_fit_ref 1.012
_refine_ls_hydrogen_treatment mixed
_refine_ls_matrix_type full
_refine_ls_number_parameters 631
_refine_ls_number_reflns 12908
_refine_ls_number_restraints 0
_refine_ls_restrained_S_all 1.012
_refine_ls_R_factor_all 0.0666
_refine_ls_R_factor_gt 0.0452
_refine_ls_shift/su_max 0.026
_refine_ls_shift/su_mean 0.001
_refine_ls_structure_factor_coef Fsqd
_refine_ls_weighting_details 'calc w=1/[\s^2^(Fo^2^)+(0.0850P)^2^+0.0000P] where P=(Fo^2^+2Fc^2^)/3'
_refine_ls_weighting_scheme calc
_refine_ls_wR_factor_gt 0.1218
_refine_ls_wR_factor_ref 0.1320
_reflns_number_gt 9936
_reflns_number_total 12908
_reflns_threshold_expression >2sigma(I)
_cod_data_source_file om0607189si20060807_014254.cif
_cod_data_source_block tBuCOD
_cod_depositor_comments
;
The following automatic conversions were performed:

'_symmetry_cell_setting' value 'Monoclinic' changed to 'monoclinic'
according to /home/saulius/struct/CIF-dictionaries/cif_core.dic
dictionary named 'cif_core.dic' version 2.4.1 from 2010-06-29.

Automatic conversion script
Id: cif_fix_values 1715 2011-07-08 13:25:40Z adriana 
;
_cod_original_cell_volume 5262.5(18)
_cod_original_sg_symbol_H-M P2(1)/c
_cod_database_code 4074514

loop_
_symmetry_equiv_pos_as_xyz
'x, y, z'
'-x, y+1/2, -z+1/2'
'-x, -y, -z'
'x, -y-1/2, z-1/2'

loop_
_atom_site_label
_atom_site_type_symbol
_atom_site_fract_x
_atom_site_fract_y
_atom_site_fract_z
_atom_site_U_iso_or_equiv
_atom_site_adp_type
_atom_site_occupancy
_atom_site_symmetry_multiplicity
_atom_site_calc_flag
_atom_site_refinement_flags
Rh1 Rh 0.101741(9) 0.338212(16) 0.137750(14) 0.01876(8) Uani 1 1 d .
N1 N 0.00786(10) 0.34208(17) 0.26950(16) 0.0219(5) Uani 1 1 d .
N2 N 0.08021(11) 0.42051(19) 0.30553(16) 0.0234(5) Uani 1 1 d .
N3 N 0.16763(11) 0.35347(18) 0.29778(16) 0.0235(6) Uani 1 1 d .
N4 N 0.18594(11) 0.20700(19) 0.25834(16) 0.0239(6) Uani 1 1 d .
C1 C 0.05655(12) 0.3661(2) 0.24089(19) 0.0207(6) Uani 1 1 d .
C2 C 0.00145(14) 0.3829(2) 0.3512(2) 0.0291(7) Uani 1 1 d .
H2A H -0.0294 0.3774 0.3844 0.035 Uiso 1 1 calc R
C3 C 0.04709(14) 0.4314(2) 0.3742(2) 0.0298(7) Uani 1 1 d .
H3A H 0.0549 0.4659 0.4266 0.036 Uiso 1 1 calc R
C4 C -0.03543(12) 0.2817(2) 0.2238(2) 0.0238(6) Uani 1 1 d .
C5 C -0.06281(14) 0.2183(3) 0.2900(2) 0.0334(8) Uani 1 1 d .
H5A H -0.0365 0.1730 0.3171 0.050 Uiso 1 1 calc R
H5B H -0.0920 0.1809 0.2610 0.050 Uiso 1 1 calc R
H5C H -0.0775 0.2604 0.3343 0.050 Uiso 1 1 calc R
C6 C -0.07628(14) 0.3523(3) 0.1816(2) 0.0317(8) Uani 1 1 d .
H6A H -0.0586 0.3931 0.1394 0.047 Uiso 1 1 calc R
H6B H -0.0911 0.3942 0.2259 0.047 Uiso 1 1 calc R
H6C H -0.1054 0.3149 0.1523 0.047 Uiso 1 1 calc R
C7 C -0.01020(13) 0.2143(2) 0.1596(2) 0.0273(7) Uani 1 1 d .
H7A H 0.0076 0.2536 0.1165 0.041 Uiso 1 1 calc R
H7B H -0.0382 0.1738 0.1307 0.041 Uiso 1 1 calc R
H7C H 0.0162 0.1719 0.1900 0.041 Uiso 1 1 calc R
C8 C 0.13724(13) 0.4443(2) 0.3048(2) 0.0277(7) Uani 1 1 d .
H8A H 0.1487 0.4790 0.3587 0.033 Uiso 1 1 calc R
H8B H 0.1440 0.4877 0.2553 0.033 Uiso 1 1 calc R
C9 C 0.15514(12) 0.2856(2) 0.23541(19) 0.0225(6) Uani 1 1 d .
C10 C 0.21866(13) 0.2280(3) 0.3326(2) 0.0301(7) Uani 1 1 d .
H10A H 0.2445 0.1857 0.3602 0.036 Uiso 1 1 calc R
C11 C 0.20633(13) 0.3185(3) 0.3568(2) 0.0307(7) Uani 1 1 d .
H11A H 0.2214 0.3528 0.4056 0.037 Uiso 1 1 calc R
C12 C 0.18454(14) 0.1094(2) 0.2137(2) 0.0273(7) Uani 1 1 d .
C13 C 0.12641(13) 0.0863(2) 0.1870(2) 0.0271(7) Uani 1 1 d .
H13A H 0.1051 0.0839 0.2384 0.041 Uiso 1 1 calc R
H13B H 0.1245 0.0228 0.1575 0.041 Uiso 1 1 calc R
H13C H 0.1121 0.1375 0.1478 0.041 Uiso 1 1 calc R
C14 C 0.20628(16) 0.0303(3) 0.2762(2) 0.0379(8) Uani 1 1 d .
H14A H 0.1836 0.0266 0.3259 0.057 Uiso 1 1 calc R
H14B H 0.2431 0.0467 0.2959 0.057 Uiso 1 1 calc R
H14C H 0.2060 -0.0332 0.2465 0.057 Uiso 1 1 calc R
C15 C 0.22032(15) 0.1135(3) 0.1369(2) 0.0350(8) Uani 1 1 d .
H15A H 0.2068 0.1636 0.0961 0.052 Uiso 1 1 calc R
H15B H 0.2201 0.0496 0.1081 0.052 Uiso 1 1 calc R
H15C H 0.2571 0.1299 0.1570 0.052 Uiso 1 1 calc R
C16 C 0.08289(14) 0.4771(2) 0.0772(2) 0.0292(7) Uani 1 1 d .
H16A H 0.0683 0.5267 0.1174 0.035 Uiso 1 1 calc R
C17 C 0.04468(13) 0.4097(2) 0.04562(19) 0.0244(7) Uani 1 1 d .
H17A H 0.0080 0.4195 0.0677 0.029 Uiso 1 1 calc R
C18 C 0.04487(14) 0.3609(2) -0.0412(2) 0.0292(7) Uani 1 1 d .
H18A H 0.0319 0.4081 -0.0860 0.035 Uiso 1 1 calc R
H18B H 0.0195 0.3050 -0.0422 0.035 Uiso 1 1 calc R
C19 C 0.10026(14) 0.3237(2) -0.0636(2) 0.0283(7) Uani 1 1 d .
H19A H 0.0957 0.2671 -0.1033 0.034 Uiso 1 1 calc R
H19B H 0.1190 0.3761 -0.0944 0.034 Uiso 1 1 calc R
C20 C 0.13477(13) 0.2929(2) 0.01445(19) 0.0257(7) Uani 1 1 d .
H20A H 0.1453 0.2222 0.0133 0.031 Uiso 1 1 calc R
C21 C 0.17217(13) 0.3512(2) 0.0576(2) 0.0261(7) Uani 1 1 d .
H21A H 0.2049 0.3157 0.0808 0.031 Uiso 1 1 calc R
C22 C 0.18072(15) 0.4581(3) 0.0402(2) 0.0356(8) Uani 1 1 d .
H22A H 0.2023 0.4647 -0.0115 0.043 Uiso 1 1 calc R
H22B H 0.2017 0.4870 0.0897 0.043 Uiso 1 1 calc R
C23 C 0.12899(15) 0.5155(2) 0.0255(2) 0.0351(8) Uani 1 1 d .
H23A H 0.1180 0.5134 -0.0368 0.042 Uiso 1 1 calc R
H23B H 0.1358 0.5849 0.0412 0.042 Uiso 1 1 calc R
P1 P 0.34505(4) 0.37039(7) 0.02018(6) 0.0363(2) Uani 1 1 d .
F1 F 0.38895(14) 0.4535(2) 0.0160(2) 0.0966(12) Uani 1 1 d .
F2 F 0.30671(11) 0.4322(2) -0.0479(2) 0.0803(9) Uani 1 1 d .
F3 F 0.30073(10) 0.28623(17) 0.0201(2) 0.0657(8) Uani 1 1 d .
F4 F 0.38289(13) 0.3055(2) 0.0787(2) 0.0961(12) Uani 1 1 d .
F5 F 0.3155(2) 0.4187(3) 0.0953(3) 0.1349(17) Uani 1 1 d .
F6 F 0.36891(14) 0.3223(2) -0.06167(19) 0.0881(10) Uani 1 1 d .
Rh1' Rh 0.410762(10) 0.718171(18) 0.691061(16) 0.02464(8) Uani 1 1 d .
N1' N 0.29836(10) 0.76225(18) 0.77735(16) 0.0221(5) Uani 1 1 d .
N2' N 0.34952(11) 0.65153(18) 0.83488(17) 0.0251(6) Uani 1 1 d .
N3' N 0.38558(11) 0.52325(19) 0.75422(16) 0.0251(6) Uani 1 1 d .
N4' N 0.37531(10) 0.50296(19) 0.61745(16) 0.0235(5) Uani 1 1 d .
C1' C 0.34606(13) 0.7178(2) 0.7685(2) 0.0236(7) Uani 1 1 d .
C2' C 0.27279(14) 0.7252(2) 0.8486(2) 0.0272(7) Uani 1 1 d .
H2'A H 0.2392 0.7458 0.8686 0.033 Uiso 1 1 calc R
C3' C 0.30470(14) 0.6550(2) 0.8835(2) 0.0272(7) Uani 1 1 d .
H3'A H 0.2978 0.6155 0.9322 0.033 Uiso 1 1 calc R
C4' C 0.27324(13) 0.8404(2) 0.7204(2) 0.0227(6) Uani 1 1 d .
C5' C 0.29382(14) 0.8314(2) 0.6297(2) 0.0298(7) Uani 1 1 d .
H5'A H 0.2840 0.7670 0.6057 0.045 Uiso 1 1 calc R
H5'B H 0.3330 0.8384 0.6324 0.045 Uiso 1 1 calc R
H5'C H 0.2777 0.8829 0.5928 0.045 Uiso 1 1 calc R
C6' C 0.21266(13) 0.8250(3) 0.7154(2) 0.0306(7) Uani 1 1 d .
H6'A H 0.2043 0.7612 0.6889 0.046 Uiso 1 1 calc R
H6'B H 0.1955 0.8770 0.6803 0.046 Uiso 1 1 calc R
H6'C H 0.1992 0.8268 0.7737 0.046 Uiso 1 1 calc R
C7' C 0.28640(15) 0.9403(2) 0.7608(2) 0.0337(8) Uani 1 1 d .
H7'A H 0.3254 0.9501 0.7637 0.050 Uiso 1 1 calc R
H7'B H 0.2731 0.9427 0.8192 0.050 Uiso 1 1 calc R
H7'C H 0.2692 0.9920 0.7254 0.050 Uiso 1 1 calc R
C8' C 0.39029(14) 0.5747(3) 0.8362(2) 0.0308(7) Uani 1 1 d .
H8'A H 0.4265 0.6039 0.8445 0.037 Uiso 1 1 calc R
H8'B H 0.3848 0.5287 0.8843 0.037 Uiso 1 1 calc R
C9' C 0.38918(12) 0.5718(2) 0.6775(2) 0.0240(6) Uani 1 1 d .
C10' C 0.37011(13) 0.4272(2) 0.7424(2) 0.0276(7) Uani 1 1 d .
H10B H 0.3643 0.3801 0.7861 0.033 Uiso 1 1 calc R
C11' C 0.36492(13) 0.4135(2) 0.6566(2) 0.0278(7) Uani 1 1 d .
H11B H 0.3558 0.3538 0.6279 0.033 Uiso 1 1 calc R
C12' C 0.37228(13) 0.5162(2) 0.5207(2) 0.0253(7) Uani 1 1 d .
C13' C 0.33207(15) 0.4431(2) 0.4804(2) 0.0357(8) Uani 1 1 d .
H13D H 0.3443 0.3762 0.4934 0.054 Uiso 1 1 calc R
H13E H 0.3292 0.4527 0.4177 0.054 Uiso 1 1 calc R
H13F H 0.2969 0.4535 0.5044 0.054 Uiso 1 1 calc R
C14' C 0.42805(16) 0.4943(3) 0.4886(2) 0.0437(10) Uani 1 1 d .
H14D H 0.4540 0.5410 0.5143 0.066 Uiso 1 1 calc R
H14E H 0.4272 0.5002 0.4255 0.066 Uiso 1 1 calc R
H14F H 0.4386 0.4275 0.5054 0.066 Uiso 1 1 calc R
C15' C 0.35300(14) 0.6189(2) 0.4991(2) 0.0288(7) Uani 1 1 d .
H15D H 0.3789 0.6666 0.5237 0.043 Uiso 1 1 calc R
H15E H 0.3179 0.6297 0.5234 0.043 Uiso 1 1 calc R
H15F H 0.3497 0.6270 0.4362 0.043 Uiso 1 1 calc R
C16' C 0.44947(16) 0.8192(3) 0.7818(3) 0.0467(11) Uani 1 1 d .
H16B H 0.4274 0.8357 0.8319 0.056 Uiso 1 1 calc R
C17' C 0.43642(17) 0.8736(3) 0.7080(3) 0.0506(11) Uani 1 1 d .
H17B H 0.4060 0.9205 0.7145 0.061 Uiso 1 1 calc R
C18' C 0.47611(17) 0.9056(3) 0.6443(4) 0.0624(14) Uani 1 1 d .
H18C H 0.5120 0.9120 0.6742 0.075 Uiso 1 1 calc R
H18D H 0.4656 0.9709 0.6213 0.075 Uiso 1 1 calc R
C19' C 0.47959(18) 0.8341(4) 0.5698(3) 0.0637(14) Uani 1 1 d .
H19C H 0.4515 0.8510 0.5248 0.076 Uiso 1 1 calc R
H19D H 0.5149 0.8419 0.5441 0.076 Uiso 1 1 calc R
C20' C 0.47284(15) 0.7290(3) 0.5950(3) 0.0451(10) Uani 1 1 d .
H20B H 0.4668 0.6837 0.5447 0.054 Uiso 1 1 calc R
C21' C 0.49488(14) 0.6833(3) 0.6689(3) 0.0410(9) Uani 1 1 d .
H21B H 0.5022 0.6118 0.6616 0.049 Uiso 1 1 calc R
C22' C 0.53262(15) 0.7340(3) 0.7340(3) 0.0490(11) Uani 1 1 d .
H22C H 0.5587 0.6854 0.7582 0.059 Uiso 1 1 calc R
H22D H 0.5530 0.7847 0.7038 0.059 Uiso 1 1 calc R
C23' C 0.50456(17) 0.7816(4) 0.8073(3) 0.0559(13) Uani 1 1 d .
H23C H 0.5016 0.7332 0.8545 0.067 Uiso 1 1 calc R
H23D H 0.5268 0.8368 0.8301 0.067 Uiso 1 1 calc R
P1' P 0.15713(4) 0.63984(7) 0.50111(5) 0.0285(2) Uani 1 1 d .
F1' F 0.13178(18) 0.5345(2) 0.50141(15) 0.1162(16) Uani 1 1 d .
F2' F 0.17113(12) 0.63019(17) 0.60201(14) 0.0603(7) Uani 1 1 d .
F3' F 0.18331(13) 0.74481(18) 0.49907(16) 0.0693(8) Uani 1 1 d .
F4' F 0.14133(9) 0.64842(15) 0.39992(12) 0.0418(5) Uani 1 1 d .
F5' F 0.10214(13) 0.6892(4) 0.52098(19) 0.1156(15) Uani 1 1 d .
F6' F 0.21164(11) 0.5931(2) 0.4764(2) 0.0817(9) Uani 1 1 d .

loop_
_atom_site_aniso_label
_atom_site_aniso_U_11
_atom_site_aniso_U_22
_atom_site_aniso_U_33
_atom_site_aniso_U_23
_atom_site_aniso_U_13
_atom_site_aniso_U_12
Rh1 0.02015(13) 0.01970(12) 0.01628(12) -0.00039(9) -0.00069(9) 0.00009(9)
N1 0.0203(13) 0.0231(13) 0.0224(13) -0.0035(10) 0.0025(10) 0.0015(10)
N2 0.0276(14) 0.0226(13) 0.0201(12) -0.0039(10) 0.0026(11) -0.0038(11)
N3 0.0233(14) 0.0268(13) 0.0198(12) -0.0001(11) -0.0045(11) -0.0070(11)
N4 0.0214(13) 0.0297(14) 0.0205(12) 0.0032(11) -0.0007(10) 0.0023(11)
C1 0.0222(16) 0.0192(14) 0.0205(14) -0.0028(12) -0.0007(12) 0.0006(12)
C2 0.0295(18) 0.0345(18) 0.0236(16) -0.0056(14) 0.0053(14) 0.0027(15)
C3 0.0361(19) 0.0299(16) 0.0239(16) -0.0079(14) 0.0062(14) -0.0004(15)
C4 0.0212(16) 0.0247(15) 0.0253(15) -0.0022(13) -0.0004(12) -0.0014(12)
C5 0.0265(18) 0.040(2) 0.0328(18) 0.0053(15) -0.0023(14) -0.0106(15)
C6 0.0236(17) 0.0335(18) 0.0375(19) -0.0008(15) -0.0031(15) 0.0058(14)
C7 0.0225(16) 0.0273(16) 0.0319(17) -0.0066(14) 0.0011(13) -0.0040(13)
C8 0.0321(18) 0.0253(16) 0.0253(16) -0.0036(13) -0.0024(14) -0.0082(14)
C9 0.0231(16) 0.0277(16) 0.0168(14) 0.0012(12) 0.0008(12) -0.0021(13)
C10 0.0230(17) 0.0416(19) 0.0251(16) 0.0042(15) -0.0067(13) -0.0018(15)
C11 0.0255(18) 0.0428(19) 0.0233(16) 0.0028(15) -0.0045(13) -0.0095(15)
C12 0.0308(18) 0.0261(16) 0.0251(16) 0.0014(13) 0.0035(13) 0.0080(14)
C13 0.0283(18) 0.0232(15) 0.0298(17) -0.0008(13) 0.0023(14) 0.0020(13)
C14 0.044(2) 0.0374(19) 0.0322(18) 0.0058(16) 0.0032(16) 0.0124(17)
C15 0.034(2) 0.0399(19) 0.0315(18) 0.0034(16) 0.0076(15) 0.0107(16)
C16 0.039(2) 0.0213(15) 0.0263(16) 0.0018(13) -0.0052(14) 0.0048(14)
C17 0.0236(16) 0.0266(15) 0.0224(15) 0.0016(13) -0.0044(12) 0.0065(13)
C18 0.0324(19) 0.0323(17) 0.0223(16) 0.0005(14) -0.0052(14) 0.0014(14)
C19 0.0326(18) 0.0313(17) 0.0207(15) -0.0030(13) -0.0011(13) -0.0012(14)
C20 0.0274(17) 0.0310(17) 0.0193(15) -0.0025(13) 0.0072(13) 0.0008(14)
C21 0.0226(16) 0.0355(17) 0.0207(15) 0.0043(13) 0.0048(13) 0.0008(14)
C22 0.036(2) 0.041(2) 0.0293(17) 0.0062(16) 0.0002(15) -0.0114(16)
C23 0.049(2) 0.0255(16) 0.0296(17) 0.0067(14) -0.0067(16) -0.0100(16)
P1 0.0459(6) 0.0256(4) 0.0373(5) 0.0081(4) 0.0026(4) 0.0004(4)
F1 0.111(3) 0.0747(19) 0.097(2) 0.0458(18) -0.067(2) -0.0582(19)
F2 0.0640(19) 0.0567(16) 0.118(2) 0.0441(17) -0.0205(17) 0.0001(14)
F3 0.0447(15) 0.0422(13) 0.111(2) 0.0245(14) 0.0136(15) -0.0047(11)
F4 0.077(2) 0.0810(19) 0.125(3) 0.071(2) -0.055(2) -0.0255(17)
F5 0.231(5) 0.079(2) 0.100(3) -0.041(2) 0.061(3) 0.013(3)
F6 0.104(3) 0.100(2) 0.0627(19) 0.0033(17) 0.0352(18) 0.001(2)
Rh1' 0.01682(13) 0.03031(14) 0.02675(14) -0.00054(10) 0.00066(10) -0.00175(10)
N1' 0.0200(13) 0.0231(12) 0.0235(13) -0.0007(11) 0.0041(10) -0.0015(11)
N2' 0.0263(14) 0.0262(13) 0.0225(13) 0.0024(11) 0.0004(11) 0.0015(11)
N3' 0.0239(14) 0.0263(13) 0.0248(13) 0.0019(11) -0.0015(11) 0.0050(11)
N4' 0.0176(13) 0.0277(13) 0.0253(13) 0.0018(11) 0.0003(10) 0.0054(11)
C1' 0.0221(16) 0.0247(15) 0.0238(15) -0.0026(13) -0.0016(13) -0.0026(12)
C2' 0.0270(17) 0.0312(17) 0.0241(16) -0.0042(13) 0.0088(13) -0.0009(14)
C3' 0.0349(19) 0.0270(16) 0.0206(15) -0.0004(13) 0.0089(14) -0.0013(14)
C4' 0.0228(16) 0.0234(15) 0.0218(15) -0.0028(12) 0.0008(12) 0.0006(12)
C5' 0.0296(18) 0.0344(18) 0.0255(16) 0.0042(14) 0.0025(14) 0.0090(15)
C6' 0.0259(17) 0.0366(18) 0.0293(17) -0.0021(15) 0.0015(14) 0.0032(15)
C7' 0.044(2) 0.0211(15) 0.0356(18) -0.0033(14) -0.0057(16) -0.0018(15)
C8' 0.0327(19) 0.0359(18) 0.0234(16) 0.0029(14) -0.0025(14) 0.0080(15)
C9' 0.0156(15) 0.0307(16) 0.0256(15) 0.0009(13) 0.0017(12) 0.0036(13)
C10' 0.0287(18) 0.0251(15) 0.0290(17) 0.0054(13) 0.0014(14) 0.0060(13)
C11' 0.0268(17) 0.0230(15) 0.0334(17) -0.0011(14) 0.0011(14) 0.0063(13)
C12' 0.0237(16) 0.0262(15) 0.0262(16) -0.0030(13) 0.0035(13) 0.0030(13)
C13' 0.047(2) 0.0315(18) 0.0281(17) -0.0028(15) -0.0080(16) -0.0019(16)
C14' 0.036(2) 0.061(3) 0.0351(19) 0.0033(18) 0.0113(16) 0.0183(19)
C15' 0.0298(18) 0.0308(17) 0.0258(16) -0.0012(14) 0.0026(14) 0.0011(14)
C16' 0.032(2) 0.058(2) 0.051(2) -0.030(2) 0.0060(18) -0.0189(19)
C17' 0.033(2) 0.031(2) 0.088(3) -0.013(2) 0.002(2) -0.0052(17)
C18' 0.036(2) 0.057(3) 0.092(4) 0.024(3) -0.012(2) -0.018(2)
C19' 0.035(2) 0.095(4) 0.061(3) 0.026(3) 0.003(2) -0.025(2)
C20' 0.0231(19) 0.075(3) 0.038(2) -0.007(2) 0.0136(16) -0.0155(19)
C21' 0.0149(17) 0.045(2) 0.064(3) -0.009(2) 0.0071(17) -0.0008(15)
C22' 0.0240(19) 0.059(3) 0.062(3) -0.002(2) -0.0137(18) 0.0018(18)
C23' 0.036(2) 0.089(4) 0.042(2) -0.010(2) -0.0089(19) -0.022(2)
P1' 0.0299(5) 0.0335(4) 0.0220(4) -0.0017(3) -0.0001(3) -0.0091(4)
F1' 0.219(4) 0.100(2) 0.0283(13) 0.0004(14) -0.0063(18) -0.125(3)
F2' 0.108(2) 0.0434(13) 0.0274(11) 0.0000(10) -0.0229(13) -0.0234(14)
F3' 0.118(3) 0.0409(13) 0.0486(15) 0.0032(12) -0.0022(15) -0.0245(15)
F4' 0.0526(14) 0.0485(12) 0.0242(10) -0.0037(9) -0.0012(9) 0.0145(11)
F5' 0.058(2) 0.239(5) 0.0511(18) -0.023(2) 0.0180(15) 0.048(3)
F6' 0.0592(18) 0.100(2) 0.085(2) 0.0024(18) -0.0074(16) 0.0424(17)

loop_
_atom_type_symbol
_atom_type_description
_atom_type_scat_dispersion_real
_atom_type_scat_dispersion_imag
_atom_type_scat_source
C C 0.0033 0.0016 'International Tables Vol C Tables 4.2.6.8 and 6.1.1.4'
H H 0.0000 0.0000 'International Tables Vol C Tables 4.2.6.8 and 6.1.1.4'
N N 0.0061 0.0033 'International Tables Vol C Tables 4.2.6.8 and 6.1.1.4'
F F 0.0171 0.0103 'International Tables Vol C Tables 4.2.6.8 and 6.1.1.4'
P P 0.1023 0.0942 'International Tables Vol C Tables 4.2.6.8 and 6.1.1.4'
Rh Rh -1.1178 0.9187 'International Tables Vol C Tables 4.2.6.8 and 6.1.1.4'

loop_
_geom_angle_atom_site_label_1
_geom_angle_atom_site_label_2
_geom_angle_atom_site_label_3
_geom_angle
C1 Rh1 C9 81.53(12)
C1 Rh1 C16 93.47(12)
C9 Rh1 C16 137.18(12)
C1 Rh1 C17 93.57(12)
C9 Rh1 C17 172.80(11)
C16 Rh1 C17 37.41(12)
C1 Rh1 C20 167.65(12)
C9 Rh1 C20 106.21(12)
C16 Rh1 C20 87.26(12)
C17 Rh1 C20 79.54(12)
C1 Rh1 C21 155.91(12)
C9 Rh1 C21 86.54(12)
C16 Rh1 C21 81.18(13)
C17 Rh1 C21 96.08(12)
C20 Rh1 C21 36.29(12)
C1 N1 C2 110.2(3)
C1 N1 C4 127.7(2)
C2 N1 C4 122.1(3)
C1 N2 C3 111.8(3)
C1 N2 C8 120.3(3)
C3 N2 C8 126.8(3)
C9 N3 C11 111.3(3)
C9 N3 C8 121.9(3)
C11 N3 C8 126.3(3)
C9 N4 C10 110.6(3)
C9 N4 C12 125.5(3)
C10 N4 C12 123.9(3)
N1 C1 N2 104.7(2)
N1 C1 Rh1 138.8(2)
N2 C1 Rh1 116.4(2)
C3 C2 N1 107.6(3)
C2 C3 N2 105.7(3)
N1 C4 C7 109.3(2)
N1 C4 C6 107.7(2)
C7 C4 C6 113.0(3)
N1 C4 C5 109.1(3)
C7 C4 C5 108.1(3)
C6 C4 C5 109.6(3)
N2 C8 N3 108.8(2)
N4 C9 N3 104.2(3)
N4 C9 Rh1 142.4(2)
N3 C9 Rh1 113.2(2)
C11 C10 N4 106.6(3)
C10 C11 N3 107.3(3)
N4 C12 C13 108.1(2)
N4 C12 C15 109.1(3)
C13 C12 C15 112.4(3)
N4 C12 C14 109.6(3)
C13 C12 C14 109.2(3)
C15 C12 C14 108.5(3)
C17 C16 C23 124.1(3)
C17 C16 Rh1 72.76(17)
C23 C16 Rh1 112.1(2)
C16 C17 C18 125.1(3)
C16 C17 Rh1 69.83(17)
C18 C17 Rh1 110.8(2)
C17 C18 C19 113.2(3)
C20 C19 C18 113.3(3)
C21 C20 C19 125.1(3)
C21 C20 Rh1 71.87(18)
C19 C20 Rh1 113.2(2)
C20 C21 C22 125.0(3)
C20 C21 Rh1 71.84(18)
C22 C21 Rh1 107.7(2)
C21 C22 C23 113.7(3)
C22 C23 C16 113.6(3)
F4 P1 F5 95.8(3)
F4 P1 F6 89.5(2)
F5 P1 F6 173.7(3)
F4 P1 F1 91.79(16)
F5 P1 F1 94.6(2)
F6 P1 F1 88.6(2)
F4 P1 F3 89.44(15)
F5 P1 F3 87.3(2)
F6 P1 F3 89.34(17)
F1 P1 F3 177.63(18)
F4 P1 F2 175.1(2)
F5 P1 F2 88.9(2)
F6 P1 F2 85.78(19)
F1 P1 F2 89.29(14)
F3 P1 F2 89.31(15)
C1' Rh1' C9' 81.36(12)
C1' Rh1' C16' 87.69(14)
C9' Rh1' C16' 141.63(16)
C1' Rh1' C21' 150.88(15)
C9' Rh1' C21' 91.16(13)
C16' Rh1' C21' 80.85(15)
C1' Rh1' C20' 172.19(14)
C9' Rh1' C20' 100.56(14)
C16' Rh1' C20' 95.22(15)
C21' Rh1' C20' 36.94(15)
C1' Rh1' C17' 99.36(14)
C9' Rh1' C17' 178.08(14)
C16' Rh1' C17' 36.85(17)
C21' Rh1' C17' 87.36(15)
C20' Rh1' C17' 78.97(17)
C1' N1' C2' 110.9(3)
C1' N1' C4' 127.2(3)
C2' N1' C4' 121.9(3)
C1' N2' C3' 111.4(3)
C1' N2' C8' 120.1(3)
C3' N2' C8' 126.9(3)
C9' N3' C10' 112.1(3)
C9' N3' C8' 121.3(3)
C10' N3' C8' 126.0(3)
C9' N4' C11' 110.8(3)
C9' N4' C12' 126.8(3)
C11' N4' C12' 122.5(3)
N1' C1' N2' 104.1(3)
N1' C1' Rh1' 141.2(2)
N2' C1' Rh1' 114.7(2)
C3' C2' N1' 107.0(3)
C2' C3' N2' 106.5(3)
N1' C4' C6' 108.4(3)
N1' C4' C5' 109.6(2)
C6' C4' C5' 108.6(3)
N1' C4' C7' 108.5(2)
C6' C4' C7' 109.6(3)
C5' C4' C7' 112.0(3)
N3' C8' N2' 108.0(3)
N4' C9' N3' 103.7(3)
N4' C9' Rh1' 142.4(2)
N3' C9' Rh1' 113.9(2)
C11' C10' N3' 106.1(3)
C10' C11' N4' 107.4(3)
N4' C12' C15' 109.3(2)
N4' C12' C13' 109.1(3)
C15' C12' C13' 108.7(3)
N4' C12' C14' 107.3(3)
C15' C12' C14' 113.2(3)
C13' C12' C14' 109.2(3)
C17' C16' C23' 125.0(4)
C17' C16' Rh1' 74.1(2)
C23' C16' Rh1' 109.0(3)
C16' C17' C18' 124.3(4)
C16' C17' Rh1' 69.0(2)
C18' C17' Rh1' 113.3(3)
C17' C18' C19' 112.2(4)
C20' C19' C18' 113.9(4)
C21' C20' C19' 126.8(4)
C21' C20' Rh1' 71.1(2)
C19' C20' Rh1' 109.4(3)
C20' C21' C22' 123.4(4)
C20' C21' Rh1' 72.0(2)
C22' C21' Rh1' 111.4(3)
C23' C22' C21' 113.7(3)
C16' C23' C22' 113.6(3)
F6' P1' F1' 88.9(2)
F6' P1' F5' 176.98(18)
F1' P1' F5' 92.1(3)
F6' P1' F3' 90.04(18)
F1' P1' F3' 178.73(19)
F5' P1' F3' 88.9(2)
F6' P1' F2' 93.19(17)
F1' P1' F2' 89.43(13)
F5' P1' F2' 89.65(17)
F3' P1' F2' 91.38(13)
F6' P1' F4' 87.98(14)
F1' P1' F4' 89.45(13)
F5' P1' F4' 89.20(15)
F3' P1' F4' 89.77(13)
F2' P1' F4' 178.36(15)

loop_
_geom_bond_atom_site_label_1
_geom_bond_atom_site_label_2
_geom_bond_distance
Rh1 C1 2.036(3)
Rh1 C9 2.092(3)
Rh1 C16 2.156(3)
Rh1 C17 2.193(3)
Rh1 C20 2.206(3)
Rh1 C21 2.207(3)
N1 C1 1.352(4)
N1 C2 1.400(4)
N1 C4 1.506(4)
N2 C1 1.358(4)
N2 C3 1.387(4)
N2 C8 1.458(4)
N3 C9 1.364(4)
N3 C11 1.381(4)
N3 C8 1.459(4)
N4 C9 1.356(4)
N4 C10 1.407(4)
N4 C12 1.500(4)
C2 C3 1.349(5)
C4 C7 1.514(4)
C4 C6 1.525(4)
C4 C5 1.528(4)
C10 C11 1.332(5)
C12 C13 1.520(5)
C12 C15 1.524(5)
C12 C14 1.531(4)
C16 C17 1.395(4)
C16 C23 1.526(5)
C17 C18 1.501(4)
C18 C19 1.526(5)
C19 C20 1.509(4)
C20 C21 1.374(4)
C21 C22 1.499(5)
C22 C23 1.516(5)
P1 F4 1.553(3)
P1 F5 1.554(4)
P1 F6 1.571(3)
P1 F1 1.579(3)
P1 F3 1.593(3)
P1 F2 1.624(3)
Rh1' C1' 2.057(3)
Rh1' C9' 2.076(3)
Rh1' C16' 2.161(4)
Rh1' C21' 2.193(3)
Rh1' C20' 2.204(4)
Rh1' C17' 2.226(4)
N1' C1' 1.348(4)
N1' C2' 1.397(4)
N1' C4' 1.501(4)
N2' C1' 1.369(4)
N2' C3' 1.379(4)
N2' C8' 1.459(4)
N3' C9' 1.368(4)
N3' C10' 1.375(4)
N3' C8' 1.451(4)
N4' C9' 1.355(4)
N4' C11' 1.393(4)
N4' C12' 1.509(4)
C2' C3' 1.341(5)
C4' C6' 1.522(4)
C4' C5' 1.525(4)
C4' C7' 1.529(4)
C10' C11' 1.343(5)
C12' C15' 1.513(4)
C12' C13' 1.525(5)
C12' C14' 1.528(5)
C16' C17' 1.388(6)
C16' C23' 1.500(6)
C17' C18' 1.497(6)
C18' C19' 1.518(7)
C19' C20' 1.498(6)
C20' C21' 1.393(6)
C21' C22' 1.512(5)
C22' C23' 1.510(6)
P1' F6' 1.565(3)
P1' F1' 1.571(3)
P1' F5' 1.571(3)
P1' F3' 1.575(3)
P1' F2' 1.591(2)
P1' F4' 1.602(2)
